data_1535294
loop_
_publ_author_name
'Sykora, R.E.'
'Bean, A.C.'
'Albrecht-Schmitt, T.E.'
'Scott, B.L.'
'Runde, W.'

_publ_section_title
;
 New one-dimensional uranyl and neptunyl iodates: crystal structures of K3
 ((U O2)2 (I O3)6) (I O3) . (H2 O) and K (Np O2 (I O3)3) . 1.5(H2 O)
;
_journal_name_full 'Journal of Solid State Chemistry'
_journal_page_first 725
_journal_page_last 730
_journal_volume 177
_journal_year 2004
_chemical_formula_sum 'H3 I3 K Np O12.5'
_chemical_name_systematic 'K ((Np O2) (I O3)3) (H2 O)1.5'
_space_group_IT_number 14
_symmetry_space_group_name_Hall '-P 2ybc'
_symmetry_space_group_name_H-M 'P 1 21/c 1'
_cell_angle_alpha 90
_cell_angle_beta 97.399
_cell_angle_gamma 90
_cell_formula_units_Z 4
_cell_length_a 7.796
_cell_length_b 7.151
_cell_length_c 21.785
_cell_volume 1204.384
_citation_journal_id_ASTM JSSCBI
_cod_data_source_file Sykora_JSSCBI_2004_1099.cif
_cod_data_source_block H3I3K1Np1O12.5
_cod_original_formula_sum 'H3 I3 K1 Np1 O12.5'
_cod_database_code 1535294

loop_
_symmetry_equiv_pos_as_xyz
x,y,z
-x,y+1/2,-z+1/2
-x,-y,-z
x,-y-1/2,z-1/2

loop_
_atom_site_label
_atom_site_type_symbol
_atom_site_fract_x
_atom_site_fract_y
_atom_site_fract_z
_atom_site_occupancy
_atom_site_U_iso_or_equiv
O4 O-2 0.3153 -0.599 0.4805 1 0.0
O11 O-2 0.1766 -0.666 0.3527 1 0.0
O9 O-2 0.465 -0.507 0.2962 1 0.0
O13 O-2 0.12 -0.268 0.2618 0.5 0.0
O12 O-2 -0.183 -0.534 0.2897 0.5 0.0
O1 O-2 0.402 -0.326 0.3947 1 0.0
I4 I+5 0.5061 -1.117 0.28071 0.5 0.0
O8 O-2 0.2791 -0.697 0.1888 1 0.0
O2 O-2 0.0855 -0.173 0.4043 1 0.0
I3 I+5 0.4905 -0.746 0.22602 0.5 0.0
O3 O-2 0.385 0.038 0.4189 1 0.0
O5 O-2 0.2143 -0.933 0.5279 1 0.0
O6 O-2 -0.0333 -0.6828 0.4734 1 0.0
O7 O-2 0.485 -0.86 0.3054 1 0.0
K1 K+1 -0.1269 -0.8748 0.3664 1 0.0
I2 I+5 0.15811 -0.69064 0.52832 1 0.0
I1 I+5 0.29627 -0.17464 0.44594 1 0.0
O14 O-2 0.008 -0.402 0.2607 0.5 0.0
O10 O-2 0.6156 -0.657 0.4141 1 0.0
Np1 Np+6 0.39647 -0.65951 0.38405 1 0.0
